data_7030550
loop_
_publ_author_name
'Hitchcock, Peter B.'
'Lappert, Michael F.'
'Protchenko, Andrey V.'
'Uiterweerd, Patrick G. H.'

_publ_section_title
;
 Synthesis and structures of halides and pseudohalides of
 bis[2,6-bis(dimethylamino)phenyl]tin(IV)
;
_journal_coden_ASTM DTARAF
_journal_issue 2
_journal_name_full 'Dalton Transactions'
_journal_page_first 353
_journal_page_last 361
_journal_paper_doi 10.1039/b813353k
_journal_year 2009
_chemical_compound_source 'synthesis as described'
_chemical_formula_moiety 'C20 H30 N10 Sn'
_chemical_formula_sum 'C20 H30 N10 Sn'
_chemical_formula_weight 529.23
_space_group_IT_number 76
_symmetry_cell_setting tetragonal
_symmetry_Int_Tables_number 76
_symmetry_space_group_name_Hall 'P 4w'
_symmetry_space_group_name_H-M 'P 41'
_atom_sites_solution_hydrogens geom
_atom_sites_solution_primary direct
_atom_sites_solution_secondary difmap
_audit_conform_dict_location ftp://ftp.iucr.org/cifdics/cif_core.dic
_audit_conform_dict_name cif_core.dic
_audit_conform_dict_version 2.1
_audit_creation_date 2000-07-18T15:08:01-00:00
_audit_creation_method 'WinGX routine CIF_UPDATE'
_cell_angle_alpha 90
_cell_angle_beta 90
_cell_angle_gamma 90
_cell_formula_units_Z 4
_cell_length_a 9.1568(2)
_cell_length_b 9.1568(2)
_cell_length_c 29.1683(8)
_cell_measurement_reflns_used 9035
_cell_measurement_temperature 173(2)
_cell_measurement_theta_max 27.878
_cell_measurement_theta_min 3.705
_cell_measurement_wavelength 0.71073
_cell_volume 2445.67(10)
_computing_cell_refinement 'HKL Scalepack (Otwinowski & Minor 1997)'
_computing_data_reduction 'HKL Denzo and Scalepack (Otwinowski & Minor 1997)'
_computing_molecular_graphics 'Ortep-3 for Windows (Farrugia, 1997)'
_computing_publication_material 'WinGX publication routines (Farrugia, 1999)'
_computing_structure_refinement 'SHELXL-97 (Sheldrick, 1997)'
_computing_structure_solution 'SHELXS-97 (Sheldrick, 1997)'
_diffrn_ambient_temperature 173(2)
_diffrn_measured_fraction_theta_full 0.964
_diffrn_measured_fraction_theta_max 0.964
_diffrn_measurement_device KappaCCD
_diffrn_measurement_method CCD
_diffrn_radiation_monochromator graphite
_diffrn_radiation_probe x-ray
_diffrn_radiation_type MoK\a
_diffrn_radiation_wavelength 0.71073
_diffrn_reflns_av_R_equivalents 0.0256
_diffrn_reflns_av_unetI/netI 0.0414
_diffrn_reflns_limit_h_max 11
_diffrn_reflns_limit_h_min -12
_diffrn_reflns_limit_k_max 11
_diffrn_reflns_limit_k_min -8
_diffrn_reflns_limit_l_max 38
_diffrn_reflns_limit_l_min -25
_diffrn_reflns_number 7198
_diffrn_reflns_theta_full 27.87
_diffrn_reflns_theta_max 27.87
_diffrn_reflns_theta_min 3.78
_exptl_absorpt_coefficient_mu 1.072
_exptl_absorpt_correction_T_max 0.657
_exptl_absorpt_correction_T_min 0.616
_exptl_absorpt_correction_type multi-scan
_exptl_absorpt_process_details
;
[c.f. r.h. blessing, acta cryst. (1995), a51, 33-38]
;
_exptl_crystal_colour colourless
_exptl_crystal_density_diffrn 1.437
_exptl_crystal_density_method 'not measured'
_exptl_crystal_description prism
_exptl_crystal_F_000 1080
_exptl_crystal_size_max 0.4
_exptl_crystal_size_mid 0.4
_exptl_crystal_size_min 0.4
_refine_diff_density_max 0.472
_refine_diff_density_min -0.335
_refine_diff_density_rms 0.071
_refine_ls_abs_structure_details 'Flack H D (1983), Acta Cryst. A39, 876-881'
_refine_ls_abs_structure_Flack 0.50(4)
_refine_ls_extinction_method none
_refine_ls_goodness_of_fit_ref 1.193
_refine_ls_hydrogen_treatment constr
_refine_ls_matrix_type full
_refine_ls_number_parameters 281
_refine_ls_number_reflns 4277
_refine_ls_number_restraints 1
_refine_ls_restrained_S_all 1.192
_refine_ls_R_factor_all 0.0398
_refine_ls_R_factor_gt 0.0378
_refine_ls_shift/su_max 0
_refine_ls_shift/su_mean 0
_refine_ls_structure_factor_coef Fsqd
_refine_ls_weighting_details 'calc w=1/[\s^2^(Fo^2^)+(0.0000P)^2^+3.5857P] where P=(Fo^2^+2Fc^2^)/3'
_refine_ls_weighting_scheme calc
_refine_ls_wR_factor_gt 0.0946
_refine_ls_wR_factor_ref 0.0956
_reflns_number_gt 4103
_reflns_number_total 4277
_reflns_threshold_expression >2sigma(I)
_cod_duplicate_entry 7000264
_cod_data_source_file b813353k.txt
_cod_data_source_block (8)-jul2300
_cod_original_sg_symbol_H-M P4(1)
_cod_database_code 7030550

loop_
_symmetry_equiv_pos_as_xyz
'x, y, z'
'-x, -y, z+1/2'
'-y, x, z+1/4'
'y, -x, z+3/4'

loop_
_atom_site_label
_atom_site_type_symbol
_atom_site_fract_x
_atom_site_fract_y
_atom_site_fract_z
_atom_site_U_iso_or_equiv
_atom_site_adp_type
_atom_site_occupancy
_atom_site_symmetry_multiplicity
_atom_site_calc_flag
_atom_site_refinement_flags
Sn Sn 0.00391(4) 0.49081(3) 0.20256(5) 0.02387(10) Uani 1 1 d .
N1 N 0.0776(4) 0.2709(4) 0.21038(19) 0.0400(12) Uani 1 1 d .
N2 N 0.2045(5) 0.2443(4) 0.21312(15) 0.0350(10) Uani 1 1 d .
N3 N 0.3244(5) 0.2123(5) 0.21670(18) 0.0473(12) Uani 1 1 d .
N4 N 0.2090(4) 0.5459(5) 0.17357(15) 0.0374(9) Uani 1 1 d .
N5 N 0.3018(5) 0.6139(5) 0.19417(16) 0.0366(10) Uani 1 1 d .
N6 N 0.3927(5) 0.6779(6) 0.2120(2) 0.0608(15) Uani 1 1 d .
N7 N -0.2468(4) 0.3720(4) 0.22004(14) 0.0285(8) Uani 1 1 d .
N8 N -0.0499(4) 0.5992(4) 0.08598(15) 0.0325(9) Uani 1 1 d .
N9 N -0.0593(4) 0.7706(4) 0.20433(17) 0.0309(8) Uani 1 1 d .
N10 N 0.0132(5) 0.4180(5) 0.32396(17) 0.0429(11) Uani 1 1 d .
C1 C -0.1589(5) 0.4761(4) 0.15092(15) 0.0252(9) Uani 1 1 d .
C2 C -0.2804(5) 0.4203(4) 0.17366(16) 0.0253(9) Uani 1 1 d .
C3 C -0.4183(5) 0.4226(5) 0.15408(17) 0.0311(10) Uani 1 1 d .
H3 H -0.5004 0.3837 0.1698 0.037 Uiso 1 1 calc R
C4 C -0.4324(5) 0.4831(5) 0.11101(18) 0.0347(10) Uani 1 1 d .
H4 H -0.5262 0.487 0.0971 0.042 Uiso 1 1 calc R
C5 C -0.3117(5) 0.5391(5) 0.08726(18) 0.0347(10) Uani 1 1 d .
H5 H -0.3241 0.5791 0.0575 0.042 Uiso 1 1 calc R
C6 C -0.1729(5) 0.5361(5) 0.10735(16) 0.0297(9) Uani 1 1 d .
C7 C -0.3411(5) 0.4373(6) 0.25539(19) 0.0400(12) Uani 1 1 d .
H7A H -0.3125 0.4003 0.2856 0.06 Uiso 1 1 calc R
H7B H -0.4431 0.4112 0.2493 0.06 Uiso 1 1 calc R
H7C H -0.3305 0.5437 0.2548 0.06 Uiso 1 1 calc R
C8 C -0.2536(5) 0.2106(5) 0.2231(2) 0.0384(11) Uani 1 1 d .
H8A H -0.2312 0.1798 0.2545 0.058 Uiso 1 1 calc R
H8B H -0.1822 0.1678 0.202 0.058 Uiso 1 1 calc R
H8C H -0.3519 0.1774 0.2148 0.058 Uiso 1 1 calc R
C9 C -0.0784(7) 0.6990(7) 0.0480(2) 0.0539(16) Uani 1 1 d .
H9A H 0.0144 0.7358 0.0359 0.081 Uiso 1 1 calc R
H9B H -0.1377 0.781 0.0589 0.081 Uiso 1 1 calc R
H9C H -0.131 0.647 0.0237 0.081 Uiso 1 1 calc R
C10 C 0.0664(7) 0.4932(6) 0.0740(2) 0.0458(13) Uani 1 1 d .
H10A H 0.1478 0.5448 0.0594 0.069 Uiso 1 1 calc R
H10B H 0.0272 0.4201 0.0528 0.069 Uiso 1 1 calc R
H10C H 0.1011 0.4448 0.1019 0.069 Uiso 1 1 calc R
C11 C -0.0166(4) 0.6055(4) 0.26570(16) 0.0256(9) Uani 1 1 d .
C12 C -0.0586(5) 0.7460(5) 0.25339(17) 0.0296(9) Uani 1 1 d .
C13 C -0.1054(6) 0.8467(6) 0.2857(2) 0.0463(13) Uani 1 1 d .
H13 H -0.1307 0.9434 0.2771 0.056 Uiso 1 1 calc R
C14 C -0.1144(6) 0.8020(7) 0.3311(2) 0.0497(14) Uani 1 1 d .
H14 H -0.1497 0.8678 0.3537 0.06 Uiso 1 1 calc R
C15 C -0.0726(6) 0.6637(7) 0.34359(19) 0.0455(13) Uani 1 1 d .
H15 H -0.08 0.6361 0.3749 0.055 Uiso 1 1 calc R
C16 C -0.0202(5) 0.5631(5) 0.31243(19) 0.0326(11) Uani 1 1 d .
C17 C -0.2054(6) 0.8112(5) 0.18651(19) 0.0405(12) Uani 1 1 d .
H17A H -0.1996 0.8266 0.1533 0.061 Uiso 1 1 calc R
H17B H -0.2384 0.9013 0.2014 0.061 Uiso 1 1 calc R
H17C H -0.2749 0.7325 0.193 0.061 Uiso 1 1 calc R
C18 C 0.0496(6) 0.8769(5) 0.1894(2) 0.0442(13) Uani 1 1 d .
H18A H 0.0436 0.8889 0.156 0.066 Uiso 1 1 calc R
H18B H 0.1473 0.8423 0.1977 0.066 Uiso 1 1 calc R
H18C H 0.0309 0.9709 0.2043 0.066 Uiso 1 1 calc R
C19 C -0.0412(10) 0.3677(9) 0.3678(3) 0.078(2) Uani 1 1 d .
H19A H -0.0122 0.2657 0.3725 0.118 Uiso 1 1 calc R
H19B H -0.1479 0.375 0.3683 0.118 Uiso 1 1 calc R
H19C H -0.0002 0.4283 0.3923 0.118 Uiso 1 1 calc R
C20 C 0.1641(6) 0.3761(7) 0.3171(2) 0.0550(15) Uani 1 1 d .
H20A H 0.1772 0.2737 0.326 0.082 Uiso 1 1 calc R
H20B H 0.2274 0.438 0.336 0.082 Uiso 1 1 calc R
H20C H 0.19 0.3882 0.2847 0.082 Uiso 1 1 calc R

loop_
_atom_site_aniso_label
_atom_site_aniso_U_11
_atom_site_aniso_U_22
_atom_site_aniso_U_33
_atom_site_aniso_U_23
_atom_site_aniso_U_13
_atom_site_aniso_U_12
Sn 0.02367(14) 0.02297(14) 0.02496(16) -0.0022(2) 0.00046(13) 0.00314(10)
N1 0.030(2) 0.0259(17) 0.064(4) -0.003(2) -0.004(2) 0.0037(15)
N2 0.039(2) 0.0258(17) 0.040(3) 0.0015(17) 0.0050(19) 0.0030(15)
N3 0.034(2) 0.048(2) 0.060(3) 0.012(2) 0.008(2) 0.0117(18)
N4 0.033(2) 0.047(2) 0.032(2) -0.0084(19) 0.0032(18) -0.0049(17)
N5 0.031(2) 0.039(2) 0.040(3) -0.004(2) 0.0051(19) 0.0035(17)
N6 0.040(3) 0.070(3) 0.073(4) -0.032(3) -0.006(3) 0.002(2)
N7 0.0314(19) 0.0220(17) 0.032(2) 0.0041(15) 0.0055(17) 0.0021(15)
N8 0.035(2) 0.036(2) 0.027(2) 0.0058(18) 0.0013(17) -0.0041(17)
N9 0.035(2) 0.0262(15) 0.032(2) -0.002(2) -0.007(2) 0.0010(14)
N10 0.051(3) 0.042(3) 0.036(3) 0.016(2) 0.000(2) 0.008(2)
C1 0.029(2) 0.0243(19) 0.022(2) -0.0043(17) -0.0001(17) 0.0067(16)
C2 0.033(2) 0.0203(19) 0.023(2) -0.0063(17) 0.0006(19) 0.0048(16)
C3 0.031(2) 0.033(2) 0.029(3) -0.0040(19) 0.0048(19) -0.0031(18)
C4 0.029(2) 0.042(2) 0.033(3) -0.005(2) -0.005(2) 0.0002(19)
C5 0.040(2) 0.042(2) 0.023(2) -0.001(2) -0.001(2) -0.003(2)
C6 0.032(2) 0.032(2) 0.025(2) -0.0075(18) 0.0013(19) -0.0047(18)
C7 0.037(2) 0.052(3) 0.031(3) 0.001(2) 0.010(2) 0.007(2)
C8 0.039(2) 0.028(2) 0.049(3) 0.006(2) 0.007(2) -0.0015(19)
C9 0.049(3) 0.074(4) 0.039(3) 0.025(3) 0.003(3) -0.008(3)
C10 0.047(3) 0.048(3) 0.043(4) -0.012(3) 0.010(3) -0.003(2)
C11 0.0259(19) 0.024(2) 0.027(2) -0.0016(17) -0.0035(17) 0.0046(16)
C12 0.032(2) 0.026(2) 0.031(3) -0.0031(19) 0.0014(19) 0.0012(17)
C13 0.055(3) 0.044(3) 0.040(3) -0.011(2) -0.002(3) 0.018(2)
C14 0.051(3) 0.056(3) 0.043(3) -0.022(3) 0.000(3) 0.014(3)
C15 0.045(3) 0.066(4) 0.025(3) -0.005(3) 0.001(2) 0.002(3)
C16 0.030(2) 0.031(2) 0.036(3) 0.001(2) -0.001(2) 0.0045(19)
C17 0.048(3) 0.032(2) 0.042(3) -0.001(2) -0.015(2) 0.006(2)
C18 0.053(3) 0.031(2) 0.049(4) 0.007(2) 0.000(3) -0.001(2)
C19 0.094(6) 0.083(5) 0.058(5) 0.030(4) 0.015(4) 0.015(4)
C20 0.053(3) 0.056(3) 0.056(4) 0.009(3) 0.002(3) 0.015(3)

loop_
_atom_type_symbol
_atom_type_description
_atom_type_scat_dispersion_real
_atom_type_scat_dispersion_imag
_atom_type_scat_source
C C 0.0033 0.0016 'International Tables Vol C Tables 4.2.6.8 and 6.1.1.4'
H H 0 0 'International Tables Vol C Tables 4.2.6.8 and 6.1.1.4'
N N 0.0061 0.0033 'International Tables Vol C Tables 4.2.6.8 and 6.1.1.4'
Sn Sn -0.6537 1.4246 'International Tables Vol C Tables 4.2.6.8 and 6.1.1.4'

loop_
_geom_angle_atom_site_label_1
_geom_angle_atom_site_label_2
_geom_angle_atom_site_label_3
_geom_angle
N4 Sn C1 110.73(19)
N4 Sn C11 107.81(17)
C1 Sn C11 125.68(15)
N4 Sn N1 89.25(17)
C1 Sn N1 103.76(17)
C11 Sn N1 113.6(2)
N4 Sn N7 164.38(16)
C1 Sn N7 59.41(15)
C11 Sn N7 87.63(15)
N1 Sn N7 82.14(14)
N4 Sn N9 88.34(15)
C1 Sn N9 85.48(15)
C11 Sn N9 58.82(16)
N1 Sn N9 170.71(19)
N7 Sn N9 102.14(13)
N2 N1 Sn 120.6(3)
N3 N2 N1 176.6(5)
N3 N2 Sn 144.3(4)
N5 N4 Sn 123.0(4)
N6 N5 N4 177.2(6)
N6 N5 Sn 145.9(4)
C2 N7 C7 113.8(4)
C2 N7 C8 110.5(4)
C7 N7 C8 109.8(4)
C2 N7 Sn 82.9(2)
C7 N7 Sn 119.2(3)
C8 N7 Sn 117.9(3)
C6 N8 C9 116.7(4)
C6 N8 C10 114.2(4)
C9 N8 C10 111.0(5)
C12 N9 C18 113.3(4)
C12 N9 C17 112.9(4)
C18 N9 C17 110.1(4)
C12 N9 Sn 82.4(2)
C18 N9 Sn 119.6(3)
C17 N9 Sn 115.9(3)
C16 N10 C19 115.9(5)
C16 N10 C20 115.2(4)
C19 N10 C20 111.5(5)
C6 C1 C2 120.4(4)
C6 C1 Sn 133.5(3)
C2 C1 Sn 104.3(3)
C3 C2 C1 121.8(4)
C3 C2 N7 125.5(4)
C1 C2 N7 112.6(4)
C3 C2 Sn 164.5(3)
C1 C2 Sn 47.0(2)
N7 C2 Sn 66.1(2)
C4 C3 C2 117.8(4)
C3 C4 C5 121.6(4)
C6 C5 C4 120.1(5)
C1 C6 C5 118.3(4)
C1 C6 N8 119.5(4)
C5 C6 N8 122.1(5)
C12 C11 C16 119.7(4)
C12 C11 Sn 104.9(3)
C16 C11 Sn 134.3(3)
C13 C12 C11 121.6(5)
C13 C12 N9 124.6(4)
C11 C12 N9 113.6(4)
C13 C12 Sn 165.7(4)
C11 C12 Sn 46.7(2)
N9 C12 Sn 67.1(2)
C12 C13 C14 118.1(5)
C15 C14 C13 120.5(5)
C14 C15 C16 122.6(5)
C15 C16 N10 123.3(5)
C15 C16 C11 117.3(5)
N10 C16 C11 119.0(4)

loop_
_geom_bond_atom_site_label_1
_geom_bond_atom_site_label_2
_geom_bond_distance
Sn N4 2.121(4)
Sn C1 2.123(5)
Sn C11 2.129(5)
Sn N1 2.136(4)
Sn N7 2.591(4)
Sn N9 2.627(3)
N1 N2 1.189(6)
N2 N3 1.141(6)
N4 N5 1.213(6)
N5 N6 1.143(6)
N7 C2 1.456(6)
N7 C7 1.472(6)
N7 C8 1.482(6)
N8 C6 1.411(6)
N8 C9 1.460(7)
N8 C10 1.483(7)
N9 C12 1.448(7)
N9 C18 1.460(6)
N9 C17 1.483(6)
N10 C16 1.404(7)
N10 C19 1.448(8)
N10 C20 1.448(7)
C1 C6 1.390(6)
C1 C2 1.393(6)
C2 C3 1.386(6)
C3 C4 1.379(7)
C4 C5 1.401(7)
C5 C6 1.400(6)
C11 C12 1.390(6)
C11 C16 1.418(7)
C12 C13 1.387(7)
C13 C14 1.388(8)
C14 C15 1.373(8)
C15 C16 1.380(7)
